data_2020459
loop_
_publ_author_name
'Hern\'andez-T\'ellez, Guadalupe'
'Moreno, Gloria E.'
'Bern\`es, Sylvain'
'Mendoza, Angel'
'Portillo, Oscar'
'Sharma, Pankaj'
'Guti\'errez, Ren\'e'

_publ_section_title
;
 Crystal structures of ten enantiopure Schiff bases bearing a naphthyl
 group
;
_journal_coeditor_code HB7571
_journal_issue 4
_journal_name_full 'Acta Crystallographica Section E Crystallographic Communications'
_journal_page_first 583
_journal_paper_doi 10.1107/S2056989016004692
_journal_volume 72
_journal_year 2016
_chemical_formula_iupac 'C23 H19 N'
_chemical_formula_moiety 'C23 H19 N'
_chemical_formula_sum 'C23 H19 N'
_chemical_formula_weight 309.39
_chemical_melting_point 404
_chemical_name_systematic
;
(<i>S</i>)-(+)-2-({[1-(Naphthalen-1-yl)ethyl]imino}methyl)naphthalene
;
_space_group_crystal_system monoclinic
_space_group_IT_number 4
_space_group_name_Hall 'P 2yb'
_space_group_name_H-M_alt 'P 1 21 1'
_symmetry_space_group_name_Hall 'P 2yb'
_symmetry_space_group_name_H-M 'P 1 21 1'
_atom_sites_solution_hydrogens geom
_atom_sites_solution_primary direct
_atom_sites_solution_secondary difmap
_audit_creation_method SHELXL-2014/7
_cell_angle_alpha 90
_cell_angle_beta 99.859(6)
_cell_angle_gamma 90
_cell_formula_units_Z 2
_cell_length_a 7.8555(5)
_cell_length_b 7.8724(4)
_cell_length_c 14.0494(9)
_cell_measurement_reflns_used 1835
_cell_measurement_temperature 298(2)
_cell_measurement_theta_max 22.0910
_cell_measurement_theta_min 3.5850
_cell_volume 856.01(9)
_computing_cell_refinement
;
CrysAlis PRO (Agilent, 2013)
;
_computing_data_collection
;
CrysAlis PRO (Agilent, 2013)
;
_computing_data_reduction
;
CrysAlis PRO (Agilent, 2013)
;
_computing_molecular_graphics
;
SHELXTL (Sheldrick, 2008)
;
_computing_publication_material
;
<i>CifTab</i> (Sheldrick, 2015)
;
_computing_structure_refinement
;
SHELXL2014 (Sheldrick, 2015)
;
_computing_structure_solution
;
SHELXS2013 (Sheldrick, 2008)
;
_diffrn_ambient_temperature 298(2)
_diffrn_detector_area_resol_mean 10.5564
_diffrn_measured_fraction_theta_full 0.998
_diffrn_measured_fraction_theta_max 0.998
_diffrn_measurement_device 'four-circle diffractometer'
_diffrn_measurement_device_type 'Agilent Xcalibur Atlas Gemini'
_diffrn_measurement_method '\w scans'
_diffrn_radiation_monochromator graphite
_diffrn_radiation_type MoK\a
_diffrn_radiation_wavelength 0.71073
_diffrn_reflns_av_R_equivalents 0.0433
_diffrn_reflns_limit_h_max 9
_diffrn_reflns_limit_h_min -9
_diffrn_reflns_limit_k_max 9
_diffrn_reflns_limit_k_min -9
_diffrn_reflns_limit_l_max 17
_diffrn_reflns_limit_l_min -17
_diffrn_reflns_number 9508
_diffrn_reflns_theta_full 25.242
_diffrn_reflns_theta_max 26.375
_diffrn_reflns_theta_min 2.943
_exptl_absorpt_coefficient_mu 0.069
_exptl_absorpt_correction_T_max 1.00000
_exptl_absorpt_correction_T_min 0.92085
_exptl_absorpt_correction_type multi-scan
_exptl_absorpt_process_details
;
(CrysAlis PRO; Agilent, 2013)
;
_exptl_crystal_colour colorless
_exptl_crystal_density_diffrn 1.200
_exptl_crystal_description prism
_exptl_crystal_F_000 328
_exptl_crystal_size_max 0.4473
_exptl_crystal_size_mid 0.3537
_exptl_crystal_size_min 0.1067
_refine_diff_density_max 0.118
_refine_diff_density_min -0.142
_refine_ls_extinction_method none
_refine_ls_goodness_of_fit_ref 1.013
_refine_ls_hydrogen_treatment constr
_refine_ls_matrix_type full
_refine_ls_number_constraints 0
_refine_ls_number_parameters 218
_refine_ls_number_reflns 3367
_refine_ls_number_restraints 1
_refine_ls_restrained_S_all 1.013
_refine_ls_R_factor_all 0.0980
_refine_ls_R_factor_gt 0.0481
_refine_ls_shift/su_max 0.000
_refine_ls_shift/su_mean 0.000
_refine_ls_structure_factor_coef Fsqd
_refine_ls_weighting_details 'w=1/[\s^2^(Fo^2^)+(0.0473P)^2^] where P=(Fo^2^+2Fc^2^)/3'
_refine_ls_weighting_scheme calc
_refine_ls_wR_factor_gt 0.0958
_refine_ls_wR_factor_ref 0.1185
_reflns_number_gt 2063
_reflns_number_total 3367
_reflns_threshold_expression 'I > 2\s(I)'
_cod_data_source_file hb7571sup1.cif
_cod_data_source_block 7
_cod_database_code 2020459

loop_
_space_group_symop_operation_xyz
'x, y, z'
'-x, y+1/2, -z'

loop_
_atom_site_type_symbol
_atom_site_label
_atom_site_fract_x
_atom_site_fract_y
_atom_site_fract_z
_atom_site_U_iso_or_equiv
_atom_site_adp_type
_atom_site_calc_flag
_atom_site_occupancy
N N1 -0.1489(4) 0.3645(4) 0.7552(2) 0.0594(8) Uani d 1
C C1 0.0105(4) 0.3346(4) 0.6238(2) 0.0533(9) Uani d 1
C C2 0.0180(5) 0.3772(5) 0.5300(3) 0.0600(9) Uani d 1
H H2A -0.0747 0.4341 0.4937 0.072 Uiso calc 1
C C3 0.1634(5) 0.3367(4) 0.4871(3) 0.0579(9) Uani d 1
C C4 0.1732(6) 0.3813(5) 0.3899(3) 0.0744(11) Uani d 1
H H4A 0.0820 0.4388 0.3525 0.089 Uiso calc 1
C C5 0.3159(7) 0.3397(5) 0.3515(3) 0.0840(13) Uani d 1
H H5A 0.3211 0.3690 0.2879 0.101 Uiso calc 1
C C6 0.4533(6) 0.2545(6) 0.4061(4) 0.0841(13) Uani d 1
H H6A 0.5506 0.2295 0.3793 0.101 Uiso calc 1
C C7 0.4475(5) 0.2068(5) 0.4987(3) 0.0723(11) Uani d 1
H H7A 0.5400 0.1479 0.5340 0.087 Uiso calc 1
C C8 0.3019(4) 0.2462(4) 0.5417(3) 0.0560(9) Uani d 1
C C9 0.2885(5) 0.1980(5) 0.6371(3) 0.0644(10) Uani d 1
H H9A 0.3766 0.1346 0.6732 0.077 Uiso calc 1
C C10 0.1488(5) 0.2429(5) 0.6772(3) 0.0601(10) Uani d 1
H H10A 0.1447 0.2125 0.7408 0.072 Uiso calc 1
C C11 -0.1433(5) 0.3774(5) 0.6659(3) 0.0572(9) Uani d 1
H H11A -0.2413 0.4159 0.6248 0.069 Uiso calc 1
C C12 -0.3172(5) 0.4008(4) 0.7839(3) 0.0557(9) Uani d 1
H H12A -0.4047 0.4169 0.7259 0.067 Uiso calc 1
C C13 -0.3647(5) 0.2462(5) 0.8398(3) 0.0716(11) Uani d 1
H H13A -0.4768 0.2630 0.8568 0.107 Uiso calc 1
H H13B -0.2807 0.2320 0.8975 0.107 Uiso calc 1
H H13C -0.3665 0.1466 0.8002 0.107 Uiso calc 1
C C14 -0.3091(4) 0.5589(4) 0.8471(2) 0.0498(9) Uani d 1
C C15 -0.4631(5) 0.6534(4) 0.8513(3) 0.0513(9) Uani d 1
C C16 -0.6267(5) 0.6113(5) 0.7974(3) 0.0594(10) Uani d 1
H H16A -0.6371 0.5155 0.7581 0.071 Uiso calc 1
C C17 -0.7704(5) 0.7080(6) 0.8015(3) 0.0720(11) Uani d 1
H H17A -0.8762 0.6774 0.7651 0.086 Uiso calc 1
C C18 -0.7582(6) 0.8529(6) 0.8604(3) 0.0733(12) Uani d 1
H H18A -0.8554 0.9194 0.8622 0.088 Uiso calc 1
C C19 -0.6045(6) 0.8956(5) 0.9146(3) 0.0683(11) Uani d 1
H H19A -0.5981 0.9906 0.9544 0.082 Uiso calc 1
C C20 -0.4538(5) 0.7991(4) 0.9120(3) 0.0548(9) Uani d 1
C C21 -0.2945(6) 0.8411(5) 0.9699(3) 0.0693(11) Uani d 1
H H21A -0.2880 0.9335 1.0117 0.083 Uiso calc 1
C C22 -0.1513(5) 0.7487(5) 0.9655(3) 0.0721(11) Uani d 1
H H22A -0.0473 0.7786 1.0041 0.086 Uiso calc 1
C C23 -0.1572(5) 0.6078(5) 0.9034(3) 0.0612(10) Uani d 1
H H23A -0.0566 0.5471 0.9005 0.073 Uiso calc 1

loop_
_atom_site_aniso_label
_atom_site_aniso_U_11
_atom_site_aniso_U_22
_atom_site_aniso_U_33
_atom_site_aniso_U_12
_atom_site_aniso_U_13
_atom_site_aniso_U_23
N1 0.0636(19) 0.0600(19) 0.0557(19) 0.0067(16) 0.0132(15) -0.0052(16)
C1 0.055(2) 0.050(2) 0.054(2) 0.0035(17) 0.0075(18) -0.0057(17)
C2 0.066(2) 0.055(2) 0.058(2) 0.011(2) 0.0069(19) 0.0004(19)
C3 0.072(3) 0.046(2) 0.057(2) -0.0050(19) 0.016(2) -0.0079(18)
C4 0.103(3) 0.057(2) 0.067(3) 0.006(2) 0.024(2) -0.003(2)
C5 0.121(4) 0.061(3) 0.080(3) -0.006(3) 0.045(3) -0.010(2)
C6 0.093(3) 0.070(3) 0.100(4) -0.008(3) 0.048(3) -0.024(3)
C7 0.066(3) 0.065(3) 0.087(3) 0.001(2) 0.018(2) -0.019(2)
C8 0.059(2) 0.0451(19) 0.064(2) 0.0001(18) 0.0118(19) -0.0117(18)
C9 0.064(3) 0.058(2) 0.068(3) 0.007(2) 0.001(2) -0.010(2)
C10 0.068(2) 0.057(2) 0.054(2) 0.000(2) 0.0061(19) -0.0075(19)
C11 0.059(2) 0.050(2) 0.062(2) 0.0047(18) 0.0078(19) -0.0023(19)
C12 0.060(2) 0.051(2) 0.059(2) 0.0008(17) 0.0151(18) -0.0023(18)
C13 0.085(3) 0.052(2) 0.079(3) -0.009(2) 0.016(2) -0.002(2)
C14 0.056(2) 0.047(2) 0.048(2) -0.0038(17) 0.0130(17) 0.0013(16)
C15 0.063(2) 0.045(2) 0.050(2) -0.0091(17) 0.0208(17) 0.0036(17)
C16 0.065(3) 0.056(2) 0.061(2) 0.000(2) 0.021(2) 0.0025(18)
C17 0.062(3) 0.079(3) 0.077(3) -0.002(2) 0.019(2) 0.006(2)
C18 0.072(3) 0.067(3) 0.088(3) 0.014(2) 0.034(2) 0.009(3)
C19 0.086(3) 0.054(2) 0.072(3) -0.001(2) 0.035(2) -0.001(2)
C20 0.062(2) 0.048(2) 0.057(2) -0.0079(18) 0.0213(19) 0.0043(17)
C21 0.085(3) 0.055(2) 0.072(3) -0.012(2) 0.024(2) -0.011(2)
C22 0.074(3) 0.067(3) 0.074(3) -0.020(2) 0.006(2) -0.010(2)
C23 0.063(2) 0.058(2) 0.064(3) 0.000(2) 0.012(2) 0.002(2)

loop_
_atom_type_symbol
_atom_type_description
_atom_type_scat_dispersion_real
_atom_type_scat_dispersion_imag
_atom_type_scat_source
C C 0.0033 0.0016 'International Tables Vol C Tables 4.2.6.8 and 6.1.1.4'
H H 0.0000 0.0000 'International Tables Vol C Tables 4.2.6.8 and 6.1.1.4'
N N 0.0061 0.0033 'International Tables Vol C Tables 4.2.6.8 and 6.1.1.4'

loop_
_exptl_crystal_face_index_h
_exptl_crystal_face_index_k
_exptl_crystal_face_index_l
_exptl_crystal_face_perp_dist
11 0 -4 0.1411
-11 1 4 0.2065
0 0 19 0.0534
0 0 -19 0.0534
0 -10 7 0.1616
0 9 12 0.2178
-2 0 20 0.0744
-2 -4 18 0.1077
0 -11 -3 0.1739
1 9 -11 0.2331
4 -8 -12 0.1601
-5 -8 11 0.1580
-7 0 17 0.1391
1 11 -1 0.2541
6 8 -12 0.2334
-9 -6 5 0.2027
7 -7 6 0.1528

loop_
_geom_angle_atom_site_label_1
_geom_angle_atom_site_label_2
_geom_angle_atom_site_label_3
_geom_angle
C11 N1 C12 116.1(3)
C2 C1 C10 118.8(3)
C2 C1 C11 120.2(3)
C10 C1 C11 121.0(3)
C1 C2 C3 121.7(3)
C1 C2 H2A 119.2
C3 C2 H2A 119.2
C8 C3 C2 119.0(3)
C8 C3 C4 118.8(4)
C2 C3 C4 122.2(4)
C5 C4 C3 120.2(4)
C5 C4 H4A 119.9
C3 C4 H4A 119.9
C4 C5 C6 120.8(4)
C4 C5 H5A 119.6
C6 C5 H5A 119.6
C7 C6 C5 120.9(4)
C7 C6 H6A 119.6
C5 C6 H6A 119.6
C6 C7 C8 120.6(4)
C6 C7 H7A 119.7
C8 C7 H7A 119.7
C3 C8 C9 118.4(3)
C3 C8 C7 118.8(4)
C9 C8 C7 122.8(4)
C10 C9 C8 121.2(4)
C10 C9 H9A 119.4
C8 C9 H9A 119.4
C9 C10 C1 121.0(3)
C9 C10 H10A 119.5
C1 C10 H10A 119.5
N1 C11 C1 123.3(3)
N1 C11 H11A 118.3
C1 C11 H11A 118.3
N1 C12 C14 111.6(3)
N1 C12 C13 107.2(3)
C14 C12 C13 109.9(3)
N1 C12 H12A 109.4
C14 C12 H12A 109.4
C13 C12 H12A 109.4
C12 C13 H13A 109.5
C12 C13 H13B 109.5
H13A C13 H13B 109.5
C12 C13 H13C 109.5
H13A C13 H13C 109.5
H13B C13 H13C 109.5
C23 C14 C15 119.3(3)
C23 C14 C12 120.8(3)
C15 C14 C12 119.8(3)
C16 C15 C20 117.3(3)
C16 C15 C14 123.6(3)
C20 C15 C14 119.1(3)
C17 C16 C15 121.8(4)
C17 C16 H16A 119.1
C15 C16 H16A 119.1
C16 C17 C18 120.2(4)
C16 C17 H17A 119.9
C18 C17 H17A 119.9
C19 C18 C17 119.8(4)
C19 C18 H18A 120.1
C17 C18 H18A 120.1
C18 C19 C20 121.4(4)
C18 C19 H19A 119.3
C20 C19 H19A 119.3
C21 C20 C19 121.6(4)
C21 C20 C15 119.0(3)
C19 C20 C15 119.5(3)
C22 C21 C20 120.7(4)
C22 C21 H21A 119.6
C20 C21 H21A 119.6
C21 C22 C23 120.9(4)
C21 C22 H22A 119.5
C23 C22 H22A 119.5
C14 C23 C22 120.9(4)
C14 C23 H23A 119.6
C22 C23 H23A 119.6

loop_
_geom_bond_atom_site_label_1
_geom_bond_atom_site_label_2
_geom_bond_distance
N1 C11 1.268(4)
N1 C12 1.474(4)
C1 C2 1.371(5)
C1 C10 1.409(5)
C1 C11 1.472(5)
C2 C3 1.416(5)
C2 H2A 0.9300
C3 C8 1.413(5)
C3 C4 1.425(5)
C4 C5 1.365(6)
C4 H4A 0.9300
C5 C6 1.386(6)
C5 H5A 0.9300
C6 C7 1.362(6)
C6 H6A 0.9300
C7 C8 1.417(5)
C7 H7A 0.9300
C8 C9 1.414(5)
C9 C10 1.363(5)
C9 H9A 0.9300
C10 H10A 0.9300
C11 H11A 0.9300
C12 C14 1.524(5)
C12 C13 1.529(5)
C12 H12A 0.9800
C13 H13A 0.9600
C13 H13B 0.9600
C13 H13C 0.9600
C14 C23 1.369(5)
C14 C15 1.430(5)
C15 C16 1.415(5)
C15 C20 1.424(4)
C16 C17 1.370(5)
C16 H16A 0.9300
C17 C18 1.403(6)
C17 H17A 0.9300
C18 C19 1.355(5)
C18 H18A 0.9300
C19 C20 1.412(5)
C19 H19A 0.9300
C20 C21 1.411(5)
C21 C22 1.350(5)
C21 H21A 0.9300
C22 C23 1.407(5)
C22 H22A 0.9300
C23 H23A 0.9300

loop_
_geom_torsion_atom_site_label_1
_geom_torsion_atom_site_label_2
_geom_torsion_atom_site_label_3
_geom_torsion_atom_site_label_4
_geom_torsion
C10 C1 C2 C3 -2.3(5)
C11 C1 C2 C3 -179.5(3)
C1 C2 C3 C8 1.7(5)
C1 C2 C3 C4 -179.6(3)
C8 C3 C4 C5 -1.3(5)
C2 C3 C4 C5 180.0(3)
C3 C4 C5 C6 -0.2(6)
C4 C5 C6 C7 1.5(6)
C5 C6 C7 C8 -1.2(6)
C2 C3 C8 C9 0.7(5)
C4 C3 C8 C9 -178.1(3)
C2 C3 C8 C7 -179.6(3)
C4 C3 C8 C7 1.6(5)
C6 C7 C8 C3 -0.4(5)
C6 C7 C8 C9 179.3(4)
C3 C8 C9 C10 -2.5(5)
C7 C8 C9 C10 177.9(4)
C8 C9 C10 C1 1.9(5)
C2 C1 C10 C9 0.5(5)
C11 C1 C10 C9 177.7(3)
C12 N1 C11 C1 -175.7(3)
C2 C1 C11 N1 -169.3(3)
C10 C1 C11 N1 13.5(5)
C11 N1 C12 C14 -114.4(3)
C11 N1 C12 C13 125.3(3)
N1 C12 C14 C23 -27.4(4)
C13 C12 C14 C23 91.3(4)
N1 C12 C14 C15 155.4(3)
C13 C12 C14 C15 -85.9(4)
C23 C14 C15 C16 -178.8(3)
C12 C14 C15 C16 -1.6(5)
C23 C14 C15 C20 1.7(5)
C12 C14 C15 C20 179.0(3)
C20 C15 C16 C17 1.2(5)
C14 C15 C16 C17 -178.2(3)
C15 C16 C17 C18 -0.2(5)
C16 C17 C18 C19 -1.1(6)
C17 C18 C19 C20 1.3(6)
C18 C19 C20 C21 -178.6(4)
C18 C19 C20 C15 -0.2(5)
C16 C15 C20 C21 177.4(3)
C14 C15 C20 C21 -3.1(4)
C16 C15 C20 C19 -1.1(4)
C14 C15 C20 C19 178.4(3)
C19 C20 C21 C22 -179.1(3)
C15 C20 C21 C22 2.4(5)
C20 C21 C22 C23 -0.3(6)
C15 C14 C23 C22 0.5(5)
C12 C14 C23 C22 -176.8(3)
C21 C22 C23 C14 -1.2(6)

_cod_database_fobs_code 2020459
